data_4330871
loop_
_publ_author_name
'Alexey Y. Timoshkin'
'Michael Bodensteiner'
'Tatiana N. Sevastianova'
'Anna S. Lisovenko'
'Elena I. Davydova'
'Manfred Scheer'
'Christian Gra\&sl'
'Alina V. Butlak'

_publ_section_title
;
 Do Solid-State Structures Reflect Lewis Acidity Trends of Heavier Group
 13 Trihalides? Experimental and Theoretical Case Study
;
_journal_name_full 'Inorganic Chemistry'
_journal_page_first 11602
_journal_page_last 11611
_journal_paper_doi 10.1021/ic301507c
_journal_volume 51
_journal_year 2012
_chemical_absolute_configuration ad
_chemical_compound_source 'see text'
_chemical_formula_moiety 'C6 H15 Al Br3 N'
_chemical_formula_sum 'C6 H15 Al Br3 N'
_chemical_formula_weight 367.87
_chemical_name_systematic ?
_space_group_IT_number 33
_symmetry_cell_setting orthorhombic
_symmetry_Int_Tables_number 33
_symmetry_space_group_name_Hall 'P 2c -2n'
_symmetry_space_group_name_H-M 'P n a 21'
_atom_sites_solution_hydrogens geom
_atom_sites_solution_primary direct
_atom_sites_solution_secondary difmap
_cell_angle_alpha 90
_cell_angle_beta 90
_cell_angle_gamma 90
_cell_formula_units_Z 4
_cell_length_a 13.4728(7)
_cell_length_b 7.3315(3)
_cell_length_c 12.0931(5)
_cell_measurement_reflns_used 2263
_cell_measurement_temperature 123(1)
_cell_measurement_theta_max 30.8128
_cell_measurement_theta_min 3.3625
_cell_volume 1194.51(9)
_computing_cell_refinement
;
CrysAlisPro, Agilent Technologies,
Version 1.171.35.19 (release 27-10-2011 CrysAlis171 .NET)
(compiled Oct 27 2011,15:02:11)
;
_computing_data_collection
;
CrysAlisPro, Agilent Technologies,
Version 1.171.35.19 (release 27-10-2011 CrysAlis171 .NET)
(compiled Oct 27 2011,15:02:11)
;
_computing_data_reduction
;
CrysAlisPro, Agilent Technologies,
Version 1.171.35.19 (release 27-10-2011 CrysAlis171 .NET)
(compiled Oct 27 2011,15:02:11)
;
_computing_molecular_graphics 'SXGRAPH (Farrugia, 1999)'
_computing_publication_material 'PLATON (Spek, 2003)'
_computing_structure_refinement 'SHELXL-97 (Sheldrick, 2008)'
_computing_structure_solution 'SUPERFLIP (Palatinus, Chapuis, 2007)'
_diffrn_ambient_temperature 123(1)
_diffrn_detector_area_resol_mean 10.5431
_diffrn_measured_fraction_theta_full 0.997
_diffrn_measured_fraction_theta_max 0.880
_diffrn_measurement_device_type 'Xcalibur, Ruby, Gemini Ultra'
_diffrn_measurement_method '\w scans'
_diffrn_radiation_monochromator graphite
_diffrn_radiation_probe x-ray
_diffrn_radiation_source 'Enhance (Mo) x-ray Source'
_diffrn_radiation_type MoK\a
_diffrn_radiation_wavelength 0.71073
_diffrn_reflns_av_R_equivalents 0.0274
_diffrn_reflns_av_sigmaI/netI 0.0605
_diffrn_reflns_limit_h_max 8
_diffrn_reflns_limit_h_min -17
_diffrn_reflns_limit_k_max 6
_diffrn_reflns_limit_k_min -10
_diffrn_reflns_limit_l_max 15
_diffrn_reflns_limit_l_min -17
_diffrn_reflns_number 4761
_diffrn_reflns_reduction_process
;
;
_diffrn_reflns_theta_full 26.50
_diffrn_reflns_theta_max 30.88
_diffrn_reflns_theta_min 3.37
_exptl_absorpt_coefficient_mu 10.187
_exptl_absorpt_correction_T_max 0.298
_exptl_absorpt_correction_T_min 0.142
_exptl_absorpt_correction_type analytical
_exptl_absorpt_process_details
;
CrysAlisPro, Agilent Technologies,
Version 1.171.35.19 (release 27-10-2011 CrysAlis171 .NET)
(compiled Oct 27 2011,15:02:11)
Analytical numeric absorption correction using a multifaceted crystal
model based on expressions derived by R.C. Clark & J.S. Reid.
;
_exptl_crystal_colour colourless
_exptl_crystal_density_diffrn 2.052
_exptl_crystal_density_method 'Not Measured'
_exptl_crystal_description block
_exptl_crystal_F_000 704
_exptl_crystal_size_max 0.36
_exptl_crystal_size_mid 0.24
_exptl_crystal_size_min 0.17
_refine_diff_density_max 0.581
_refine_diff_density_min -0.671
_refine_diff_density_rms 0.114
_refine_ls_abs_structure_details 'Flack H.D. (1983), Acta Cryst. A39, 876-881'
_refine_ls_abs_structure_Flack 0.163(14)
_refine_ls_extinction_method none
_refine_ls_goodness_of_fit_ref 0.994
_refine_ls_hydrogen_treatment constr
_refine_ls_matrix_type full
_refine_ls_number_constraints 0
_refine_ls_number_parameters 113
_refine_ls_number_reflns 3002
_refine_ls_number_restraints 1
_refine_ls_restrained_S_all 0.994
_refine_ls_R_factor_all 0.0377
_refine_ls_R_factor_gt 0.0328
_refine_ls_shift/su_max 0.001
_refine_ls_shift/su_mean 0.000
_refine_ls_structure_factor_coef Fsqd
_refine_ls_weighting_details 'calc w=1/[\s^2^(Fo^2^)+(0.0033P)^2^]         where P=(Fo^2^+2Fc^2^)/3'
_refine_ls_weighting_scheme calc
_refine_ls_wR_factor_gt 0.0528
_refine_ls_wR_factor_ref 0.0565
_reflns_number_gt 2765
_reflns_number_total 3002
_reflns_threshold_expression >2\s(i)
_cod_data_source_file ic301507c_si_002_11.cif
_cod_data_source_block Br3Al-NEt3_123K
_cod_database_code 4330871

loop_
_symmetry_equiv_pos_site_id
_symmetry_equiv_pos_as_xyz
1 x,y,z
2 -x,-y,1/2+z
3 1/2-x,1/2+y,1/2+z
4 1/2+x,1/2-y,z

loop_
_atom_site_aniso_label
_atom_site_aniso_U_11
_atom_site_aniso_U_22
_atom_site_aniso_U_33
_atom_site_aniso_U_23
_atom_site_aniso_U_13
_atom_site_aniso_U_12
Br1 0.0381(3) 0.0284(2) 0.0247(2) 0.0083(2) 0.0115(3) -0.0029(2)
Br2 0.0240(3) 0.0204(2) 0.0344(3) 0.0035(2) 0.0015(2) 0.0051(2)
Br3 0.0264(3) 0.0234(2) 0.0221(2) -0.0034(2) -0.0040(2) -0.0010(2)
Al1 0.0193(8) 0.0152(5) 0.0157(6) 0.0006(5) 0.0019(5) 0.0009(5)
N1 0.017(2) 0.0151(14) 0.0143(16) 0.0003(13) -0.0034(15) -0.0077(15)
C1 0.029(4) 0.018(3) 0.024(3) -0.003(3) -0.003(3) 0.003(3)
C2 0.041(4) 0.025(2) 0.029(3) 0.005(2) -0.001(2) 0.009(2)
C3 0.021(4) 0.021(3) 0.021(3) -0.010(3) 0.002(3) -0.005(3)
C4 0.022(3) 0.034(3) 0.040(3) -0.006(2) -0.002(2) -0.005(2)
C5 0.026(4) 0.020(3) 0.014(3) 0.005(2) 0.004(3) -0.003(3)
C6 0.039(4) 0.029(2) 0.019(2) 0.009(2) 0.005(2) -0.007(2)

loop_
_atom_site_label
_atom_site_type_symbol
_atom_site_thermal_displace_type
_atom_site_fract_x
_atom_site_fract_y
_atom_site_fract_z
_atom_site_occupancy
_atom_site_U_iso_or_equiv
_atom_site_calc_flag
_atom_site_refinement_flags
_atom_site_disorder_assembly
_atom_site_disorder_group
Br1 Br Uani 0.77660(4) 0.48659(6) 0.49620(4) 1.000 0.0304(1) d . . .
Br2 Br Uani 0.75588(4) 0.91315(5) 0.32766(4) 1.000 0.0263(2) d . . .
Br3 Br Uani 0.99951(4) 0.78212(5) 0.44999(4) 1.000 0.0240(1) d . . .
Al1 Al Uani 0.85589(11) 0.67357(15) 0.37438(11) 1.000 0.0167(4) d . A .
N1 N Uani 0.8901(3) 0.5326(4) 0.2396(3) 1.000 0.0155(10) d . . .
C1 C Uani 0.9912(6) 0.4416(8) 0.2526(6) 0.680 0.0237(19) d P A 1
C2 C Uani 0.9980(4) 0.3011(5) 0.3408(4) 1.000 0.0317(18) d . . .
C3 C Uani 0.8158(6) 0.3828(8) 0.2167(5) 0.680 0.0210(19) d P A 1
C4 C Uani 0.7109(4) 0.4491(7) 0.1898(4) 1.000 0.0320(17) d . . .
C5 C Uani 0.8958(6) 0.6528(8) 0.1392(5) 0.680 0.0200(19) d P A 1
C6 C Uani 0.9739(4) 0.8021(6) 0.1414(4) 1.000 0.0290(16) d . . .
C7 C Uiso 0.9132(12) 0.3381(17) 0.2607(11) 0.320 0.021(3) d P A 2
C8 C Uiso 0.8071(13) 0.5440(19) 0.1523(12) 0.320 0.024(3) d P A 2
C9 C Uiso 0.9793(11) 0.6113(15) 0.1795(10) 0.320 0.012(2) d P A 2
H2B H Uiso 0.95120 0.20540 0.32610 0.680 0.0470 c RP A 1
H2C H Uiso 0.98330 0.35580 0.41110 0.680 0.0470 c RP A 1
H3A H Uiso 0.81250 0.30370 0.28080 0.680 0.0250 c RP A 1
H3B H Uiso 0.83970 0.31040 0.15510 0.680 0.0250 c RP A 1
H4A H Uiso 0.66950 0.34630 0.17260 0.680 0.0480 c RP A 1
H4B H Uiso 0.71320 0.52990 0.12740 0.680 0.0480 c RP A 1
H4C H Uiso 0.68410 0.51260 0.25240 0.680 0.0480 c RP A 1
H5A H Uiso 0.83140 0.70970 0.12870 0.680 0.0240 c RP A 1
H5B H Uiso 0.90810 0.57620 0.07530 0.680 0.0240 c RP A 1
H6A H Uiso 0.96910 0.87380 0.07520 0.680 0.0430 c RP A 1
H6B H Uiso 1.03870 0.74790 0.14570 0.680 0.0430 c RP A 1
H6C H Uiso 0.96340 0.87870 0.20470 0.680 0.0430 c RP A 1
H1A H Uiso 1.00880 0.38520 0.18280 0.680 0.0280 c RP A 1
H1B H Uiso 1.04010 0.53550 0.26770 0.680 0.0280 c RP A 1
H2A H Uiso 1.06390 0.25140 0.34230 0.680 0.0470 c RP A 1
H2D H Uiso 1.00570 0.17240 0.35130 0.320 0.0470 d RP A 2
H2E H Uiso 0.98680 0.35870 0.41040 0.320 0.0470 d RP A 2
H2F H Uiso 1.05620 0.35010 0.30820 0.320 0.0470 d RP A 2
H4D H Uiso 0.66470 0.45600 0.13060 0.320 0.0480 d RP A 2
H4E H Uiso 0.68650 0.51630 0.25150 0.320 0.0480 d RP A 2
H4F H Uiso 0.72020 0.32410 0.21030 0.320 0.0480 d RP A 2
H6D H Uiso 1.03350 0.83680 0.10550 0.320 0.0430 d RP A 2
H6E H Uiso 0.96340 0.87890 0.20400 0.320 0.0430 d RP A 2
H6F H Uiso 0.92020 0.81500 0.09130 0.320 0.0430 d RP A 2
H7A H Uiso 0.92900 0.28060 0.19060 0.320 0.0250 c RP A 2
H7B H Uiso 0.85390 0.27960 0.28910 0.320 0.0250 c RP A 2
H8A H Uiso 0.79300 0.67120 0.13670 0.320 0.0290 c RP A 2
H8B H Uiso 0.83000 0.48780 0.08430 0.320 0.0290 c RP A 2
H9A H Uiso 1.03630 0.60060 0.22820 0.320 0.0140 c RP A 2
H9B H Uiso 0.99230 0.53510 0.11550 0.320 0.0140 c RP A 2

loop_
_atom_type_symbol
_atom_type_description
_atom_type_scat_dispersion_real
_atom_type_scat_dispersion_imag
_atom_type_scat_source
C C 0.0033 0.0016 ' International Tables Vol C Tables 4.2.6.8 and 6.1.1.4'
H H 0.0000 0.0000 ' International Tables Vol C Tables 4.2.6.8 and 6.1.1.4'
Al Al 0.0645 0.0514 ' International Tables Vol C Tables 4.2.6.8 and 6.1.1.4'
Br Br -0.2901 2.4595 ' International Tables Vol C Tables 4.2.6.8 and 6.1.1.4'
N N 0.0061 0.0033 ' International Tables Vol C Tables 4.2.6.8 and 6.1.1.4'

loop_
_geom_angle_atom_site_label_1
_geom_angle_atom_site_label_2
_geom_angle_atom_site_label_3
_geom_angle
_geom_angle_publ_flag
Br1 Al1 Br2 110.24(6) yes
Br1 Al1 Br3 110.37(6) yes
Br1 Al1 N1 109.07(11) yes
Br2 Al1 Br3 109.32(5) yes
Br2 Al1 N1 109.53(12) yes
Br3 Al1 N1 108.28(13) yes
Al1 N1 C1 110.5(3) yes
Al1 N1 C3 112.0(3) yes
Al1 N1 C5 111.7(3) yes
Al1 N1 C7 114.1(6) yes
Al1 N1 C8 111.5(6) yes
Al1 N1 C9 112.3(5) yes
C1 N1 C3 107.0(4) yes
C1 N1 C5 107.1(5) yes
C3 N1 C5 108.2(4) yes
C7 N1 C8 108.8(8) yes
C7 N1 C9 106.4(8) yes
C8 N1 C9 103.1(8) yes
N1 C1 C2 115.6(6) yes
N1 C3 C4 114.8(4) yes
N1 C5 C6 116.4(5) yes
N1 C7 C2 116.0(9) yes
N1 C8 C4 112.6(9) yes
N1 C9 C6 118.1(9) yes
N1 C1 H1A 108.00 no
N1 C1 H1B 108.00 no
C2 C1 H1A 108.00 no
C2 C1 H1B 108.00 no
H1A C1 H1B 107.00 no
C1 C2 H2A 110.00 no
C1 C2 H2B 109.00 no
C1 C2 H2C 109.00 no
H2A C2 H2B 109.00 no
H2A C2 H2C 109.00 no
H2B C2 H2C 109.00 no
C7 C2 H2D 110.00 no
C7 C2 H2E 111.00 no
C7 C2 H2F 107.00 no
H2D C2 H2E 110.00 no
H2D C2 H2F 110.00 no
H2E C2 H2F 109.00 no
N1 C3 H3A 109.00 no
N1 C3 H3B 109.00 no
C4 C3 H3A 109.00 no
C4 C3 H3B 109.00 no
H3A C3 H3B 108.00 no
C3 C4 H4A 109.00 no
C3 C4 H4B 109.00 no
C3 C4 H4C 110.00 no
H4A C4 H4B 109.00 no
H4A C4 H4C 109.00 no
H4B C4 H4C 109.00 no
C8 C4 H4D 108.00 no
C8 C4 H4E 107.00 no
C8 C4 H4F 113.00 no
H4D C4 H4E 110.00 no
H4D C4 H4F 109.00 no
H4E C4 H4F 110.00 no
N1 C5 H5A 108.00 no
N1 C5 H5B 108.00 no
C6 C5 H5A 108.00 no
C6 C5 H5B 108.00 no
H5A C5 H5B 107.00 no
C5 C6 H6A 109.00 no
C5 C6 H6B 109.00 no
C5 C6 H6C 109.00 no
H6A C6 H6B 109.00 no
H6A C6 H6C 110.00 no
H6B C6 H6C 109.00 no
C9 C6 H6D 111.00 no
C9 C6 H6E 109.00 no
C9 C6 H6F 109.00 no
H6D C6 H6E 109.00 no
H6D C6 H6F 109.00 no
H6E C6 H6F 110.00 no
N1 C7 H7A 108.00 no
N1 C7 H7B 108.00 no
C2 C7 H7A 108.00 no
C2 C7 H7B 108.00 no
H7A C7 H7B 107.00 no
N1 C8 H8A 109.00 no
N1 C8 H8B 109.00 no
C4 C8 H8A 109.00 no
C4 C8 H8B 109.00 no
H8A C8 H8B 108.00 no
N1 C9 H9A 108.00 no
N1 C9 H9B 108.00 no
C6 C9 H9A 108.00 no
C6 C9 H9B 108.00 no
H9A C9 H9B 107.00 no

loop_
_geom_bond_atom_site_label_1
_geom_bond_atom_site_label_2
_geom_bond_distance
_geom_bond_publ_flag
Br1 Al1 2.2783(14) yes
Br2 Al1 2.2847(13) yes
Br3 Al1 2.2833(15) yes
Al1 N1 1.984(4) yes
N1 C1 1.525(9) yes
N1 C3 1.512(8) yes
N1 C5 1.502(7) yes
N1 C7 1.482(13) yes
N1 C8 1.540(17) yes
N1 C9 1.518(14) yes
C1 C2 1.486(8) no
C2 C7 1.522(16) no
C3 C4 1.530(9) no
C4 C8 1.539(17) no
C5 C6 1.519(9) no
C6 C9 1.475(12) no
C1 H1A 0.9700 no
C1 H1B 0.9700 no
C2 H2A 0.9600 no
C2 H2B 0.9600 no
C2 H2C 0.9600 no
C2 H2D 0.9600 no
C2 H2E 0.9500 no
C2 H2F 0.9500 no
C3 H3A 0.9700 no
C3 H3B 0.9700 no
C4 H4A 0.9600 no
C4 H4B 0.9600 no
C4 H4C 0.9600 no
C4 H4D 0.9500 no
C4 H4E 0.9500 no
C4 H4F 0.9600 no
C5 H5A 0.9700 no
C5 H5B 0.9700 no
C6 H6A 0.9600 no
C6 H6B 0.9600 no
C6 H6C 0.9600 no
C6 H6D 0.9500 no
C6 H6E 0.9500 no
C6 H6F 0.9500 no
C7 H7A 0.9700 no
C7 H7B 0.9700 no
C8 H8A 0.9700 no
C8 H8B 0.9700 no
C9 H9A 0.9700 no
C9 H9B 0.9700 no

loop_
_geom_hbond_atom_site_label_D
_geom_hbond_atom_site_label_H
_geom_hbond_atom_site_label_A
_geom_hbond_distance_DH
_geom_hbond_distance_HA
_geom_hbond_distance_DA
_geom_hbond_angle_DHA
_geom_hbond_publ_flag
C1 H1B Br3 0.9700 2.9000 3.456(7) 117.00 yes

loop_
_geom_torsion_atom_site_label_1
_geom_torsion_atom_site_label_2
_geom_torsion_atom_site_label_3
_geom_torsion_atom_site_label_4
_geom_torsion
_geom_torsion_publ_flag
Br1 Al1 N1 C1 -88.3(3) no
Br2 Al1 N1 C1 150.9(3) no
Br3 Al1 N1 C1 31.8(3) no
Br1 Al1 N1 C3 30.9(4) no
Br2 Al1 N1 C3 -89.8(3) no
Br3 Al1 N1 C3 151.0(3) no
Br1 Al1 N1 C5 152.5(4) no
Br2 Al1 N1 C5 31.8(4) no
Br3 Al1 N1 C5 -87.4(4) no
Al1 N1 C1 C2 64.3(5) no
C3 N1 C1 C2 -57.9(6) no
C5 N1 C1 C2 -173.8(5) no
Al1 N1 C3 C4 64.4(5) no
C1 N1 C3 C4 -174.3(5) no
C5 N1 C3 C4 -59.2(6) no
Al1 N1 C5 C6 61.8(6) no
C1 N1 C5 C6 -59.4(6) no
C3 N1 C5 C6 -174.4(5) no
